data_2021681
loop_
_publ_author_name
'Mardani, Zahra'
'Hakimi, Mohammad'
'Moeini, Keyvan'
'Mohr, Fabian'

_publ_section_title
;
 Reaction of 2-[(2-aminoethyl)amino]ethanol with pyridine-2-carbaldehyde
 and complexation of the products with Cu^II^ and Cd^II^ along with
 docking studies
;
_journal_coeditor_code FN3313
_journal_issue 7
_journal_name_full 'Acta Crystallographica Section C'
_journal_page_first
;
;
_journal_paper_doi 10.1107/S2053229619008258
_journal_volume 75
_journal_year 2019
_chemical_formula_iupac '[Cu (C10 H16 N3 O) Cl3], H2 O'
_chemical_formula_moiety 'C10 H16 Cl3 Cu N3 O, H2 O'
_chemical_formula_sum 'C10 H18 Cl3 Cu N3 O2'
_chemical_formula_weight 382.16
_chemical_name_systematic
'Trichlorido[(2-hydroxyethyl)({2-[(pyridin-2-ylmethylidene)amino]ethyl})azanium]copper(II) monohydrate'
_space_group_crystal_system monoclinic
_space_group_IT_number 14
_space_group_name_Hall '-P 2yn'
_space_group_name_H-M_alt 'P 1 21/n 1'
_symmetry_space_group_name_Hall '-P 2yn'
_symmetry_space_group_name_H-M 'P 1 21/n 1'
_atom_sites_solution_hydrogens mixed
_atom_sites_solution_primary direct
_audit_creation_method
;
Olex2 1.2
(compiled May 18 2018 14:05:52 for OlexSys, GUI svn.r5506)
;
_cell_angle_alpha 90
_cell_angle_beta 91.066(3)
_cell_angle_gamma 90
_cell_formula_units_Z 4
_cell_length_a 7.1296(2)
_cell_length_b 6.9197(3)
_cell_length_c 30.0061(11)
_cell_measurement_reflns_used 3732
_cell_measurement_temperature 150.00(10)
_cell_measurement_theta_max 29.1670
_cell_measurement_theta_min 2.9189
_cell_volume 1480.09(9)
_computing_cell_refinement
;
CrysAlis PRO (Agilent, 2012)
;
_computing_data_collection
;
CrysAlis PRO (Agilent, 2012)
;
_computing_data_reduction
;
CrysAlis PRO (Agilent, 2012)
;
_computing_molecular_graphics
;
OLEX2 (Dolomanov <i>et al.</i>,  2009),
<i>ORTEP-3</i> (Farrugia, 2012),
<i>DIAMOND</i> (Bergerhoff <i>et al.</i>., 1996) and
Mercury (Macrae <i>et al.</i>,  2008)
;
_computing_publication_material
;
OLEX2 (Dolomanov <i>et al.</i>,  2009)
;
_computing_structure_refinement
;
SHELXL2018 (Sheldrick, 2015)
;
_computing_structure_solution
;
SHELXS97 (Sheldrick, 2008)
;
_diffrn_ambient_temperature 150.00(10)
_diffrn_detector_area_resol_mean 16.2705
_diffrn_measured_fraction_theta_full 0.999
_diffrn_measured_fraction_theta_max 0.848
_diffrn_measurement_device_type 'Agilent Xcalibur Eos Gemini ultra'
_diffrn_measurement_method '\w scans'
_diffrn_radiation_monochromator graphite
_diffrn_radiation_type MoK\a
_diffrn_radiation_wavelength 0.71073
_diffrn_reflns_av_R_equivalents 0.0283
_diffrn_reflns_av_unetI/netI 0.0415
_diffrn_reflns_limit_h_max 9
_diffrn_reflns_limit_h_min -8
_diffrn_reflns_limit_k_max 8
_diffrn_reflns_limit_k_min -5
_diffrn_reflns_limit_l_max 33
_diffrn_reflns_limit_l_min -39
_diffrn_reflns_number 6897
_diffrn_reflns_theta_full 25.050
_diffrn_reflns_theta_max 29.232
_diffrn_reflns_theta_min 2.925
_diffrn_source 'Enhance (Mo) X-ray Source'
_diffrn_source_current n/a
_diffrn_source_voltage n/a
_exptl_absorpt_coefficient_mu 2.017
_exptl_absorpt_correction_T_max 1.00000
_exptl_absorpt_correction_T_min 0.90790
_exptl_absorpt_correction_type multi-scan
_exptl_absorpt_process_details
;
(CrysAlis PRO; Agilent, 2012)
;
_exptl_crystal_colour green
_exptl_crystal_density_diffrn 1.715
_exptl_crystal_description block
_exptl_crystal_F_000 780
_exptl_crystal_size_max 0.08
_exptl_crystal_size_mid 0.07
_exptl_crystal_size_min 0.06
_refine_diff_density_max 0.905
_refine_diff_density_min -0.791
_refine_ls_extinction_method none
_refine_ls_goodness_of_fit_ref 1.379
_refine_ls_hydrogen_treatment mixed
_refine_ls_matrix_type full
_refine_ls_number_parameters 181
_refine_ls_number_reflns 3419
_refine_ls_number_restraints 2
_refine_ls_restrained_S_all 1.379
_refine_ls_R_factor_all 0.0719
_refine_ls_R_factor_gt 0.0677
_refine_ls_shift/su_max 0.000
_refine_ls_shift/su_mean 0.000
_refine_ls_structure_factor_coef Fsqd
_refine_ls_weighting_details 'w=1/[\s^2^(Fo^2^)+(0.0128P)^2^+11.3982P] where P=(Fo^2^+2Fc^2^)/3'
_refine_ls_weighting_scheme calc
_refine_ls_wR_factor_gt 0.1443
_refine_ls_wR_factor_ref 0.1459
_reflns_number_gt 3199
_reflns_number_total 3419
_reflns_threshold_expression 'I > 2\s(I)'
_cod_data_source_file fn3313sup1.cif
_cod_data_source_block km42
_cod_original_cell_volume 1480.10(9)
_cod_database_code 2021681
_shelx_space_group_comment
;
The symmetry employed for this shelxl refinement is uniquely defined
by the following loop, which should always be used as a source of
symmetry information in preference to the above space-group names.
They are only intended as comments.
;
_shelx_estimated_absorpt_t_min 0.855
_shelx_estimated_absorpt_t_max 0.889

loop_
_space_group_symop_operation_xyz
'x, y, z'
'-x+1/2, y+1/2, -z+1/2'
'-x, -y, -z'
'x-1/2, -y-1/2, z-1/2'

loop_
_atom_site_type_symbol
_atom_site_label
_atom_site_fract_x
_atom_site_fract_y
_atom_site_fract_z
_atom_site_U_iso_or_equiv
_atom_site_adp_type
_atom_site_calc_flag
_atom_site_occupancy
Cu Cu1 0.20878(9) -0.23132(10) 0.38743(2) 0.01491(18) Uani d 1
Cl Cl1 0.35986(19) -0.3746(2) 0.32813(5) 0.0193(3) Uani d 1
Cl Cl2 -0.09932(18) -0.0913(2) 0.36009(4) 0.0191(3) Uani d 1
Cl Cl3 0.0783(2) -0.5160(2) 0.40924(5) 0.0203(3) Uani d 1
N N1 0.2317(6) -0.1284(7) 0.45117(15) 0.0164(9) Uani d 1
N N2 0.3408(6) 0.0219(7) 0.37536(15) 0.0152(9) Uani d 1
O O1 -0.0961(6) 0.6030(7) 0.28176(14) 0.0250(9) Uani d 1
H H1 -0.097297 0.677287 0.303899 0.037 Uiso calc 1
C C10 -0.1836(8) 0.4253(9) 0.2928(2) 0.0211(12) Uani d 1
H H10A -0.305409 0.414037 0.276686 0.025 Uiso calc 1
H H10B -0.207415 0.421208 0.325224 0.025 Uiso calc 1
N N3 0.1053(6) 0.2490(7) 0.31210(15) 0.0174(10) Uani d 1
H H3A 0.157593 0.368345 0.315040 0.021 Uiso calc 1
H H3B 0.063540 0.212671 0.339320 0.021 Uiso calc 1
C C2 0.1917(8) -0.1099(10) 0.52984(19) 0.0208(12) Uani d 1
H H2 0.154751 -0.171083 0.556628 0.025 Uiso calc 1
C C5 0.3035(7) 0.0538(8) 0.45260(18) 0.0149(11) Uani d 1
O O2 0.3733(7) 0.4831(8) 0.5851(2) 0.0389(13) Uani d 1
C C8 0.2534(8) 0.1097(9) 0.29789(18) 0.0185(11) Uani d 1
H H8A 0.305307 0.152730 0.269173 0.022 Uiso calc 1
H H8B 0.196436 -0.019426 0.293270 0.022 Uiso calc 1
C C6 0.3678(7) 0.1252(9) 0.40979(19) 0.0174(11) Uani d 1
H H6 0.428706 0.246908 0.407729 0.021 Uiso calc 1
C C7 0.4111(7) 0.0949(9) 0.33252(18) 0.0167(11) Uani d 1
H H7A 0.509339 0.006780 0.321521 0.020 Uiso calc 1
H H7B 0.468339 0.223902 0.337119 0.020 Uiso calc 1
C C3 0.2595(8) 0.0769(10) 0.53068(19) 0.0226(13) Uani d 1
H H3 0.266624 0.146866 0.557899 0.027 Uiso calc 1
C C9 -0.0588(8) 0.2616(9) 0.28035(18) 0.0191(11) Uani d 1
H H9A -0.013635 0.281233 0.249679 0.023 Uiso calc 1
H H9B -0.130448 0.139135 0.280951 0.023 Uiso calc 1
C C1 0.1780(8) -0.2083(9) 0.48930(19) 0.0187(11) Uani d 1
H H1A 0.128866 -0.335900 0.488864 0.022 Uiso calc 1
C C4 0.3172(8) 0.1611(9) 0.49131(19) 0.0181(11) Uani d 1
H H4 0.364761 0.289349 0.490983 0.022 Uiso calc 1
H H2A 0.251(5) 0.452(17) 0.585(4) 0.09(4) Uiso d 1
H H2B 0.42(2) 0.45(3) 0.612(3) 0.21(9) Uiso d 1

loop_
_atom_site_aniso_label
_atom_site_aniso_U_11
_atom_site_aniso_U_22
_atom_site_aniso_U_33
_atom_site_aniso_U_12
_atom_site_aniso_U_13
_atom_site_aniso_U_23
Cu1 0.0162(3) 0.0122(3) 0.0164(3) -0.0026(3) 0.0016(2) -0.0002(3)
Cl1 0.0210(6) 0.0148(7) 0.0222(7) -0.0010(5) 0.0056(5) -0.0019(5)
Cl2 0.0146(6) 0.0210(7) 0.0216(7) -0.0003(5) 0.0013(5) 0.0033(5)
Cl3 0.0229(7) 0.0143(7) 0.0237(7) -0.0041(5) 0.0041(5) 0.0013(5)
N1 0.013(2) 0.018(2) 0.019(2) 0.0004(19) -0.0016(17) 0.0017(19)
N2 0.011(2) 0.015(2) 0.019(2) 0.0015(18) 0.0009(17) 0.0006(18)
O1 0.028(2) 0.020(2) 0.027(2) 0.0023(19) -0.0019(18) 0.0003(18)
C10 0.014(3) 0.027(3) 0.022(3) 0.002(2) -0.002(2) -0.001(2)
N3 0.019(2) 0.016(2) 0.017(2) 0.000(2) 0.0006(17) -0.0005(19)
C2 0.017(3) 0.027(3) 0.018(3) 0.006(2) 0.001(2) 0.003(2)
C5 0.009(2) 0.016(3) 0.019(3) 0.003(2) -0.0024(19) -0.001(2)
O2 0.026(3) 0.033(3) 0.058(4) -0.009(2) -0.004(2) 0.006(3)
C8 0.024(3) 0.017(3) 0.015(3) 0.002(2) 0.003(2) 0.000(2)
C6 0.008(2) 0.017(3) 0.026(3) 0.003(2) 0.000(2) 0.000(2)
C7 0.012(2) 0.017(3) 0.021(3) 0.001(2) 0.002(2) 0.003(2)
C3 0.018(3) 0.032(4) 0.018(3) 0.003(3) 0.000(2) -0.005(2)
C9 0.024(3) 0.017(3) 0.016(3) 0.000(2) -0.003(2) -0.001(2)
C1 0.016(3) 0.017(3) 0.023(3) -0.002(2) 0.000(2) 0.001(2)
C4 0.014(2) 0.017(3) 0.023(3) -0.001(2) -0.001(2) -0.002(2)

loop_
_atom_type_symbol
_atom_type_description
_atom_type_scat_dispersion_real
_atom_type_scat_dispersion_imag
_atom_type_scat_source
C C 0.0033 0.0016 'International Tables Vol C Tables 4.2.6.8 and 6.1.1.4'
H H 0.0000 0.0000 'International Tables Vol C Tables 4.2.6.8 and 6.1.1.4'
Cl Cl 0.1484 0.1585 'International Tables Vol C Tables 4.2.6.8 and 6.1.1.4'
Cu Cu 0.3201 1.2651 'International Tables Vol C Tables 4.2.6.8 and 6.1.1.4'
N N 0.0061 0.0033 'International Tables Vol C Tables 4.2.6.8 and 6.1.1.4'
O O 0.0106 0.0060 'International Tables Vol C Tables 4.2.6.8 and 6.1.1.4'

loop_
_geom_angle_atom_site_label_1
_geom_angle_atom_site_label_2
_geom_angle_atom_site_label_3
_geom_angle
Cl1 Cu1 Cl2 109.18(5)
Cl3 Cu1 Cl1 92.80(6)
Cl3 Cu1 Cl2 93.88(5)
N1 Cu1 Cl1 146.75(13)
N1 Cu1 Cl2 102.96(13)
N1 Cu1 Cl3 93.35(15)
N2 Cu1 Cl1 90.49(14)
N2 Cu1 Cl2 90.83(13)
N2 Cu1 Cl3 173.04(14)
N2 Cu1 N1 80.58(19)
C5 N1 Cu1 112.1(4)
C1 N1 Cu1 129.7(4)
C1 N1 C5 118.1(5)
C6 N2 Cu1 114.0(4)
C6 N2 C7 117.9(5)
C7 N2 Cu1 128.2(4)
C10 O1 H1 109.5
O1 C10 H10A 109.8
O1 C10 H10B 109.8
O1 C10 C9 109.4(5)
H10A C10 H10B 108.2
C9 C10 H10A 109.8
C9 C10 H10B 109.8
H3A N3 H3B 107.7
C8 N3 H3A 108.8
C8 N3 H3B 108.8
C8 N3 C9 113.8(4)
C9 N3 H3A 108.8
C9 N3 H3B 108.8
C3 C2 H2 120.3
C3 C2 C1 119.4(6)
C1 C2 H2 120.3
N1 C5 C6 114.2(5)
N1 C5 C4 123.1(5)
C4 C5 C6 122.7(5)
H2A O2 H2B 106(10)
N3 C8 H8A 109.3
N3 C8 H8B 109.3
N3 C8 C7 111.4(4)
H8A C8 H8B 108.0
C7 C8 H8A 109.3
C7 C8 H8B 109.3
N2 C6 C5 118.8(5)
N2 C6 H6 120.6
C5 C6 H6 120.6
N2 C7 C8 111.1(4)
N2 C7 H7A 109.4
N2 C7 H7B 109.4
C8 C7 H7A 109.4
C8 C7 H7B 109.4
H7A C7 H7B 108.0
C2 C3 H3 120.4
C2 C3 C4 119.2(6)
C4 C3 H3 120.4
C10 C9 N3 110.3(5)
C10 C9 H9A 109.6
C10 C9 H9B 109.6
N3 C9 H9A 109.6
N3 C9 H9B 109.6
H9A C9 H9B 108.1
N1 C1 C2 121.9(6)
N1 C1 H1A 119.0
C2 C1 H1A 119.0
C5 C4 C3 118.2(6)
C5 C4 H4 120.9
C3 C4 H4 120.9

loop_
_geom_bond_atom_site_label_1
_geom_bond_atom_site_label_2
_geom_bond_distance
Cu1 Cl1 2.3196(15)
Cu1 Cl2 2.5239(15)
Cu1 Cl3 2.2796(15)
Cu1 N1 2.045(5)
Cu1 N2 2.025(5)
N1 C5 1.361(8)
N1 C1 1.334(7)
N2 C6 1.268(7)
N2 C7 1.477(7)
O1 H1 0.8400
O1 C10 1.421(8)
C10 H10A 0.9900
C10 H10B 0.9900
C10 C9 1.492(8)
N3 H3A 0.9100
N3 H3B 0.9100
N3 C8 1.497(7)
N3 C9 1.498(7)
C2 H2 0.9500
C2 C3 1.380(9)
C2 C1 1.396(8)
C5 C6 1.458(8)
C5 C4 1.381(8)
O2 H2A 0.90(2)
O2 H2B 0.90(2)
C8 H8A 0.9900
C8 H8B 0.9900
C8 C7 1.520(7)
C6 H6 0.9500
C7 H7A 0.9900
C7 H7B 0.9900
C3 H3 0.9500
C3 C4 1.386(8)
C9 H9A 0.9900
C9 H9B 0.9900
C1 H1A 0.9500
C4 H4 0.9500

_cod_database_fobs_code 2021681
